data_7714762
loop_
_publ_author_name
'Maryunina, Kseniya'
'Nigomedyanova, Daria'
'Morozov, Vitaly'
'Smirnova, Kristina'
'Letyagin, Gleb'
'Romanenko, Galina'
'Efimov, Nikolay'
'Bogomyakov, Artem'
'Ovcharenko, Victor'

_publ_section_title
;
 Ferrocenyl-substituted nitronyl nitroxide in the design of
 one-dimensional magnets.
;
_journal_issue 4
_journal_name_full 'Dalton transactions (Cambridge, England : 2003)'
_journal_page_first 1714
_journal_page_last 1721
_journal_paper_doi 10.1039/d3dt03858k
_journal_volume 53
_journal_year 2024
_chemical_formula_sum 'C54 H46 Co2 F24 Fe2 N4 O11'
_chemical_formula_weight 1612.51
_space_group_crystal_system orthorhombic
_space_group_IT_number 60
_space_group_name_Hall '-P 2n 2ab'
_space_group_name_H-M_alt 'P b c n'
_atom_sites_solution_hydrogens geom
_audit_creation_method SHELXL-2018/3
_audit_update_record
;
2023-09-28 deposited with the CCDC.	2023-12-18 downloaded from the CCDC.
;
_cell_angle_alpha 90
_cell_angle_beta 90
_cell_angle_gamma 90
_cell_formula_units_Z 4
_cell_length_a 13.6953(13)
_cell_length_b 21.185(2)
_cell_length_c 21.563(2)
_cell_measurement_reflns_used 6489
_cell_measurement_temperature 296(2)
_cell_measurement_theta_max 66.93
_cell_measurement_theta_min 3.84
_cell_volume 6256.2(10)
_computing_cell_refinement 'Bruker SAINT'
_computing_data_collection 'Bruker APEX2'
_computing_data_reduction 'Bruker SAINT'
_computing_molecular_graphics 'Bruker SHELXTL'
_computing_publication_material 'Bruker SHELXTL'
_computing_structure_refinement 'SHELXL-2018/3 (Sheldrick, 2018)'
_computing_structure_solution 'SHELXS-97 (Sheldrick 2008)'
_diffrn_ambient_temperature 296(2)
_diffrn_measured_fraction_theta_full 0.997
_diffrn_measured_fraction_theta_max 0.992
_diffrn_measurement_device_type 'Bruker APEX-II CCD'
_diffrn_measurement_method '\f and \w scans'
_diffrn_radiation_type CuK\a
_diffrn_radiation_wavelength 1.54178
_diffrn_reflns_av_R_equivalents 0.1019
_diffrn_reflns_av_unetI/netI 0.0555
_diffrn_reflns_Laue_measured_fraction_full 0.997
_diffrn_reflns_Laue_measured_fraction_max 0.992
_diffrn_reflns_limit_h_max 16
_diffrn_reflns_limit_h_min -16
_diffrn_reflns_limit_k_max 25
_diffrn_reflns_limit_k_min -24
_diffrn_reflns_limit_l_max 25
_diffrn_reflns_limit_l_min -25
_diffrn_reflns_number 37249
_diffrn_reflns_point_group_measured_fraction_full 0.997
_diffrn_reflns_point_group_measured_fraction_max 0.992
_diffrn_reflns_theta_full 67.679
_diffrn_reflns_theta_max 67.956
_diffrn_reflns_theta_min 4.357
_exptl_absorpt_coefficient_mu 8.930
_exptl_absorpt_correction_T_max 0.3961
_exptl_absorpt_correction_T_min 0.1717
_exptl_absorpt_correction_type multi-scan
_exptl_absorpt_process_details sadabs
_exptl_crystal_colour dark_brown
_exptl_crystal_density_diffrn 1.712
_exptl_crystal_description stick
_exptl_crystal_F_000 3232
_exptl_crystal_size_max 0.30
_exptl_crystal_size_mid 0.08
_exptl_crystal_size_min 0.06
_refine_diff_density_max 0.354
_refine_diff_density_min -0.352
_refine_diff_density_rms 0.052
_refine_ls_extinction_method none
_refine_ls_goodness_of_fit_ref 0.942
_refine_ls_hydrogen_treatment constr
_refine_ls_matrix_type full
_refine_ls_number_parameters 599
_refine_ls_number_reflns 5655
_refine_ls_number_restraints 156
_refine_ls_restrained_S_all 0.932
_refine_ls_R_factor_all 0.0590
_refine_ls_R_factor_gt 0.0408
_refine_ls_shift/su_max 0.001
_refine_ls_shift/su_mean 0.000
_refine_ls_structure_factor_coef Fsqd
_refine_ls_weighting_details 'w=1/[\s^2^(Fo^2^)+(0.0622P)^2^] where P=(Fo^2^+2Fc^2^)/3'
_refine_ls_weighting_scheme calc
_refine_ls_wR_factor_gt 0.0999
_refine_ls_wR_factor_ref 0.1078
_reflns_Friedel_coverage 0.000
_reflns_number_gt 4066
_reflns_number_total 5655
_reflns_threshold_expression 'I > 2\s(I)'
_cod_data_source_file d3dt03858k2.cif
_cod_data_source_block 010as
_cod_depositor_comments 'Adding full bibliography for 7714760--7714766.cif.'
_cod_original_cell_volume 6256.2(11)
_cod_database_code 7714762
_shelx_shelxl_version_number 2018/3
_shelx_space_group_comment
; 
The symmetry employed for this shelxl refinement is uniquely defined 
by the following loop, which should always be used as a source of 
symmetry information in preference to the above space-group names. 
They are only intended as comments. 
;

loop_
_space_group_symop_operation_xyz
'x, y, z'
'-x+1/2, -y+1/2, z+1/2'
'-x, y, -z+1/2'
'x+1/2, -y+1/2, -z'
'-x, -y, -z'
'x-1/2, y-1/2, -z-1/2'
'x, -y, z-1/2'
'-x-1/2, y-1/2, z'

loop_
_atom_site_label
_atom_site_type_symbol
_atom_site_fract_x
_atom_site_fract_y
_atom_site_fract_z
_atom_site_U_iso_or_equiv
_atom_site_adp_type
_atom_site_occupancy
_atom_site_site_symmetry_order
_atom_site_calc_flag
_atom_site_refinement_flags_posn
_atom_site_refinement_flags_adp
_atom_site_refinement_flags_occupancy
_atom_site_disorder_assembly
_atom_site_disorder_group
Co Co 0.46474(3) 0.30146(2) 0.67502(2) 0.04216(13) Uani 1 1 d . . . . .
Fe Fe 0.18336(4) 0.42907(3) 0.82400(2) 0.06305(16) Uani 1 1 d . . . . .
O1 O 0.45052(14) 0.20891(10) 0.64601(8) 0.0529(5) Uani 1 1 d . . . . .
O2 O 0.53100(15) 0.31463(11) 0.58901(10) 0.0624(6) Uani 1 1 d . . . . .
C1 C 0.4094(3) 0.1224(2) 0.58310(18) 0.0781(10) Uani 1 1 d . . . . .
F1A F 0.4113(17) 0.0901(7) 0.6327(5) 0.112(6) Uani 0.5 1 d . . P A 1
F2A F 0.3200(13) 0.1238(10) 0.5606(9) 0.152(8) Uani 0.5 1 d . . P A 1
F3A F 0.4615(14) 0.0924(6) 0.5413(6) 0.134(6) Uani 0.5 1 d . . P A 1
F1B F 0.4406(14) 0.0944(7) 0.5348(5) 0.128(6) Uani 0.5 1 d . . P A 2
F2B F 0.443(2) 0.0869(9) 0.6296(8) 0.156(8) Uani 0.5 1 d . . P A 2
F3B F 0.3186(12) 0.1175(9) 0.5867(11) 0.168(8) Uani 0.5 1 d . . P A 2
C2 C 0.4464(2) 0.19041(16) 0.59102(13) 0.0565(7) Uani 1 1 d . . . . .
C3 C 0.4707(3) 0.22362(18) 0.53795(13) 0.0665(9) Uani 1 1 d . . . . .
H3 H 0.459572 0.205362 0.499367 0.080 Uiso 1 1 calc R U . . .
C4 C 0.5111(2) 0.28337(18) 0.54103(13) 0.0632(9) Uani 1 1 d . . . . .
C5 C 0.5341(5) 0.3179(3) 0.4806(2) 0.1008(15) Uani 1 1 d . . . . .
F4A F 0.5159(9) 0.2789(7) 0.4268(5) 0.094(2) Uani 0.5 1 d . . P B 1
F5A F 0.6384(19) 0.3212(15) 0.4788(10) 0.192(10) Uani 0.5 1 d . . P B 1
F6A F 0.5149(17) 0.3753(8) 0.4844(6) 0.239(11) Uani 0.5 1 d . . P B 1
F4B F 0.6142(16) 0.3415(13) 0.4784(8) 0.165(10) Uani 0.5 1 d . . P B 2
F5B F 0.4598(8) 0.3602(6) 0.4688(5) 0.113(3) Uani 0.5 1 d . . P B 2
F6B F 0.5244(15) 0.2934(10) 0.4364(7) 0.190(9) Uani 0.5 1 d . . P B 2
O3 O 0.32838(14) 0.31243(10) 0.63441(9) 0.0547(5) Uani 1 1 d . . . . .
O4 O 0.47499(13) 0.39789(9) 0.67620(9) 0.0515(5) Uani 1 1 d . . . . .
C6 C 0.2104(4) 0.3514(3) 0.5663(2) 0.0927(13) Uani 1 1 d . . . . .
F7A F 0.2195(10) 0.3012(8) 0.5274(8) 0.123(5) Uani 0.5 1 d . . P C 1
F8A F 0.1924(13) 0.3976(9) 0.5279(8) 0.184(8) Uani 0.5 1 d . . P C 1
F9A F 0.1371(10) 0.3325(12) 0.6010(10) 0.120(7) Uani 0.5 1 d . . P C 1
F7B F 0.1610(8) 0.4051(10) 0.5590(6) 0.145(5) Uani 0.5 1 d . . P C 2
F8B F 0.1441(13) 0.3179(12) 0.5931(10) 0.136(7) Uani 0.5 1 d . . P C 2
F9B F 0.2326(13) 0.3269(11) 0.5167(7) 0.190(11) Uani 0.5 1 d . . P C 2
C7 C 0.3026(2) 0.36102(18) 0.60562(14) 0.0608(8) Uani 1 1 d . . . . .
C8 C 0.3466(2) 0.42018(16) 0.60661(15) 0.0628(8) Uani 1 1 d . . . . .
H8 H 0.319465 0.452212 0.582693 0.075 Uiso 1 1 calc R U . . .
C9 C 0.4278(2) 0.43350(15) 0.64100(15) 0.0581(8) Uani 1 1 d . . . . .
C10 C 0.4679(4) 0.5002(2) 0.6363(3) 0.0887(13) Uani 1 1 d . . . . .
F10A F 0.5484(7) 0.5060(4) 0.6142(9) 0.130(4) Uani 0.5 1 d . . P D 1
F11A F 0.4106(11) 0.5414(7) 0.6135(9) 0.142(7) Uani 0.5 1 d . . P D 1
F12A F 0.4769(12) 0.5245(5) 0.6965(5) 0.135(4) Uani 0.5 1 d . . P D 1
F10B F 0.4059(13) 0.5422(5) 0.6398(12) 0.170(9) Uani 0.5 1 d . . P D 2
F11B F 0.5423(13) 0.5109(4) 0.6680(11) 0.181(7) Uani 0.5 1 d . . P D 2
F12B F 0.5046(15) 0.5058(7) 0.5766(5) 0.176(6) Uani 0.5 1 d . . P D 2
O1R O 0.40827(11) 0.29030(9) 0.76467(7) 0.0410(4) Uani 1 1 d . . . . .
N2R N 0.31605(14) 0.26938(11) 0.77248(10) 0.0421(5) Uani 1 1 d . . . . .
C3R C 0.2919(2) 0.20409(14) 0.79573(13) 0.0480(6) Uani 1 1 d . . . . .
C4R C 0.3631(2) 0.15479(14) 0.77267(14) 0.0545(7) Uani 1 1 d . . . . .
H4RA H 0.368592 0.157716 0.728380 0.082 Uiso 1 1 calc R U . . .
H4RB H 0.339893 0.113553 0.783793 0.082 Uiso 1 1 calc R U . . .
H4RC H 0.425883 0.161813 0.791192 0.082 Uiso 1 1 calc R U . . .
C5R C 0.2937(2) 0.20710(17) 0.86668(13) 0.0633(8) Uani 1 1 d . . . . .
H5RA H 0.245779 0.236905 0.880783 0.095 Uiso 1 1 calc R U . . .
H5RB H 0.357264 0.220126 0.880372 0.095 Uiso 1 1 calc R U . . .
H5RC H 0.279089 0.166156 0.883352 0.095 Uiso 1 1 calc R U . . .
C6R C 0.18761(19) 0.19793(14) 0.76863(15) 0.0544(7) Uani 1 1 d . . . . .
C7R C 0.1858(2) 0.17814(18) 0.70089(15) 0.0653(8) Uani 1 1 d . . . . .
H7RA H 0.121301 0.184240 0.684439 0.098 Uiso 1 1 calc R U . . .
H7RB H 0.203350 0.134406 0.697585 0.098 Uiso 1 1 calc R U . . .
H7RC H 0.231430 0.203275 0.677851 0.098 Uiso 1 1 calc R U . . .
C8R C 0.1191(3) 0.15722(19) 0.80735(17) 0.0757(10) Uani 1 1 d . . . . .
H8RA H 0.057786 0.152789 0.786191 0.114 Uiso 1 1 calc R U . . .
H8RB H 0.108552 0.176895 0.846895 0.114 Uiso 1 1 calc R U . . .
H8RC H 0.147717 0.116311 0.813370 0.114 Uiso 1 1 calc R U . . .
N9R N 0.15678(16) 0.26556(13) 0.77083(13) 0.0596(7) Uani 1 1 d . . . . .
O10R O 0.0669(3) 0.2838(2) 0.7628(2) 0.0719(13) Uani 0.5 1 d . . P . .
C11R C 0.23625(18) 0.30392(14) 0.76580(12) 0.0467(6) Uani 1 1 d . . . . .
C12R C 0.22940(19) 0.37071(15) 0.75560(13) 0.0501(7) Uani 1 1 d . . . . .
C13R C 0.3018(2) 0.41715(14) 0.76838(14) 0.0534(7) Uani 1 1 d . . . . .
H13R H 0.365348 0.409501 0.781659 0.064 Uiso 1 1 calc R U . . .
C14R C 0.2596(2) 0.47713(17) 0.75718(17) 0.0698(9) Uani 1 1 d . . . . .
H14R H 0.290821 0.515813 0.761839 0.084 Uiso 1 1 calc R U . . .
C15R C 0.1620(3) 0.46834(18) 0.73778(18) 0.0767(10) Uani 1 1 d . . . . .
H15R H 0.118346 0.500221 0.727268 0.092 Uiso 1 1 calc R U . . .
C16R C 0.1421(2) 0.40341(18) 0.73703(16) 0.0660(9) Uani 1 1 d . . . . .
H16R H 0.082905 0.384786 0.726416 0.079 Uiso 1 1 calc R U . . .
C1X C 0.1942(12) 0.3780(12) 0.9062(9) 0.081(4) Uani 0.5 1 d . U P E 1
H1X H 0.230560 0.341228 0.911061 0.097 Uiso 0.5 1 calc R U P E 1
C2X C 0.0914(11) 0.3845(8) 0.8898(6) 0.072(3) Uani 0.5 1 d . U P E 1
H2X H 0.048145 0.351286 0.883187 0.087 Uiso 0.5 1 calc R U P E 1
C3X C 0.0677(18) 0.4506(9) 0.8854(10) 0.084(4) Uani 0.5 1 d . U P E 1
H3X H 0.007976 0.468424 0.874704 0.100 Uiso 0.5 1 calc R U P E 1
C4X C 0.1523(17) 0.4815(11) 0.9006(9) 0.091(5) Uani 0.5 1 d . U P E 1
H4X H 0.156927 0.525301 0.901745 0.109 Uiso 0.5 1 calc R U P E 1
C5X C 0.2265(13) 0.4443(10) 0.9132(8) 0.084(5) Uani 0.5 1 d . U P E 1
H5X H 0.288746 0.457408 0.924716 0.100 Uiso 0.5 1 calc R U P E 1
C1Y C 0.1470(19) 0.3804(9) 0.8989(8) 0.099(6) Uani 0.5 1 d . U P E 2
H1Y H 0.139403 0.336860 0.901356 0.119 Uiso 0.5 1 calc R U P E 2
C2Y C 0.0743(15) 0.4250(13) 0.8822(10) 0.094(5) Uani 0.5 1 d . U P E 2
H2Y H 0.010751 0.416002 0.869827 0.113 Uiso 0.5 1 calc R U P E 2
C3Y C 0.1175(18) 0.4874(15) 0.8880(12) 0.110(6) Uani 0.5 1 d . U P E 2
H3Y H 0.085677 0.525822 0.882719 0.132 Uiso 0.5 1 calc R U P E 2
C4Y C 0.2129(18) 0.4791(11) 0.9024(9) 0.115(5) Uani 0.5 1 d . U P E 2
H4Y H 0.259347 0.510909 0.906262 0.139 Uiso 0.5 1 calc R U P E 2
C5Y C 0.2297(19) 0.4136(12) 0.9107(8) 0.097(6) Uani 0.5 1 d . U P E 2
H5Y H 0.288961 0.395903 0.922538 0.116 Uiso 0.5 1 calc R U P E 2

loop_
_atom_site_aniso_label
_atom_site_aniso_U_11
_atom_site_aniso_U_22
_atom_site_aniso_U_33
_atom_site_aniso_U_23
_atom_site_aniso_U_13
_atom_site_aniso_U_12
Co 0.0439(2) 0.0416(2) 0.0410(2) 0.00140(19) 0.00084(17) 0.00002(19)
Fe 0.0569(3) 0.0657(3) 0.0666(3) -0.0109(3) 0.0061(2) 0.0136(2)
O1 0.0671(12) 0.0495(12) 0.0423(9) -0.0020(9) -0.0025(9) 0.0038(10)
O2 0.0704(13) 0.0628(14) 0.0540(11) 0.0057(11) 0.0160(10) 0.0006(11)
C1 0.099(3) 0.070(3) 0.066(2) -0.019(2) -0.003(2) 0.004(2)
F1A 0.214(13) 0.062(7) 0.058(4) -0.010(4) 0.017(6) -0.044(8)
F2A 0.113(11) 0.129(9) 0.215(13) -0.033(8) -0.084(11) -0.027(7)
F3A 0.184(10) 0.059(5) 0.160(11) -0.024(6) 0.064(8) 0.031(6)
F1B 0.213(14) 0.113(9) 0.056(4) -0.046(4) 0.003(5) -0.031(7)
F2B 0.27(2) 0.060(6) 0.138(11) 0.005(7) -0.044(10) 0.019(8)
F3B 0.107(11) 0.093(8) 0.30(2) -0.072(12) 0.043(12) -0.033(7)
C2 0.0603(17) 0.0592(19) 0.0500(15) -0.0055(15) -0.0059(13) 0.0101(15)
C3 0.083(2) 0.077(2) 0.0393(14) -0.0039(16) -0.0051(14) 0.007(2)
C4 0.072(2) 0.077(2) 0.0398(15) 0.0061(16) 0.0056(14) 0.0198(18)
C5 0.140(5) 0.102(4) 0.060(3) 0.018(3) 0.023(3) 0.011(4)
F4A 0.141(6) 0.103(4) 0.038(4) -0.001(4) 0.008(3) 0.026(4)
F5A 0.181(16) 0.28(2) 0.116(12) -0.010(11) 0.063(11) -0.065(12)
F6A 0.47(3) 0.129(10) 0.115(10) 0.074(8) 0.107(15) 0.085(16)
F4B 0.135(9) 0.27(2) 0.094(9) 0.097(13) -0.004(7) -0.093(13)
F5B 0.156(6) 0.104(6) 0.081(4) 0.035(4) 0.005(4) 0.062(5)
F6B 0.329(18) 0.208(18) 0.032(4) 0.010(7) 0.008(5) -0.003(11)
O3 0.0523(10) 0.0566(13) 0.0551(11) 0.0012(10) -0.0061(9) -0.0002(10)
O4 0.0533(11) 0.0422(10) 0.0589(11) 0.0060(10) -0.0026(9) -0.0008(9)
C6 0.079(3) 0.104(4) 0.095(3) 0.007(3) -0.032(3) 0.005(3)
F7A 0.089(5) 0.155(7) 0.127(10) -0.054(6) -0.038(5) 0.004(5)
F8A 0.218(16) 0.142(11) 0.191(14) 0.068(12) -0.143(12) -0.014(12)
F9A 0.042(4) 0.183(16) 0.137(8) -0.059(9) -0.006(4) 0.002(6)
F7B 0.079(4) 0.161(9) 0.195(13) 0.032(10) -0.062(6) 0.033(5)
F8B 0.103(10) 0.135(10) 0.171(16) 0.011(11) -0.053(9) -0.032(8)
F9B 0.149(9) 0.35(3) 0.067(4) -0.061(12) -0.035(5) -0.033(13)
C7 0.0553(17) 0.074(2) 0.0525(16) 0.0017(17) -0.0077(13) 0.0099(17)
C8 0.0613(18) 0.058(2) 0.0693(18) 0.0215(17) -0.0084(15) 0.0120(16)
C9 0.0638(18) 0.0437(17) 0.0669(18) 0.0050(15) 0.0084(15) 0.0015(15)
C10 0.086(3) 0.055(2) 0.125(4) 0.026(3) -0.007(3) 0.001(2)
F10A 0.088(5) 0.085(5) 0.218(12) 0.000(9) 0.064(7) -0.024(5)
F11A 0.127(10) 0.080(7) 0.219(14) 0.075(8) -0.039(10) -0.006(6)
F12A 0.201(11) 0.063(5) 0.142(6) -0.022(4) 0.006(7) -0.038(6)
F10B 0.167(12) 0.036(4) 0.31(2) -0.002(8) 0.097(13) 0.024(5)
F11B 0.192(13) 0.055(5) 0.295(19) 0.041(10) -0.132(13) -0.049(7)
F12B 0.266(16) 0.125(7) 0.137(7) 0.011(6) 0.053(8) -0.108(10)
O1R 0.0356(8) 0.0448(10) 0.0426(8) 0.0017(8) 0.0032(7) -0.0070(8)
N2R 0.0372(11) 0.0417(13) 0.0474(11) -0.0006(10) 0.0047(9) -0.0052(10)
C3R 0.0495(14) 0.0446(16) 0.0499(14) 0.0025(13) 0.0021(12) -0.0095(13)
C4R 0.0576(16) 0.0426(16) 0.0634(17) 0.0028(14) 0.0002(13) -0.0045(14)
C5R 0.0678(19) 0.070(2) 0.0525(16) 0.0017(16) 0.0051(14) -0.0146(17)
C6R 0.0462(15) 0.0466(17) 0.0704(18) 0.0007(15) 0.0033(13) -0.0120(13)
C7R 0.0622(18) 0.066(2) 0.0681(18) -0.0083(17) -0.0106(15) -0.0147(16)
C8R 0.064(2) 0.075(2) 0.088(2) 0.007(2) 0.0115(18) -0.0258(18)
N9R 0.0417(12) 0.0550(16) 0.0820(17) -0.0021(14) 0.0083(12) -0.0066(11)
O10R 0.0347(18) 0.075(3) 0.106(3) 0.005(3) 0.001(2) 0.000(2)
C11R 0.0412(13) 0.0490(16) 0.0499(14) -0.0049(13) 0.0058(11) -0.0036(13)
C12R 0.0457(14) 0.0517(17) 0.0530(15) -0.0029(13) 0.0083(12) 0.0047(13)
C13R 0.0512(15) 0.0449(17) 0.0641(17) -0.0014(14) 0.0048(13) -0.0006(13)
C14R 0.074(2) 0.051(2) 0.085(2) -0.0006(18) 0.0110(18) 0.0073(17)
C15R 0.079(2) 0.066(2) 0.085(2) 0.004(2) -0.0041(19) 0.0282(19)
C16R 0.0516(16) 0.074(2) 0.072(2) -0.0029(19) -0.0057(15) 0.0089(16)
C1X 0.081(9) 0.091(8) 0.071(6) -0.002(6) 0.011(7) 0.023(8)
C2X 0.071(7) 0.073(7) 0.072(5) 0.002(5) 0.020(6) 0.005(7)
C3X 0.083(7) 0.084(11) 0.084(6) -0.016(8) 0.038(6) 0.024(8)
C4X 0.101(13) 0.086(8) 0.087(8) -0.037(7) 0.020(9) 0.026(11)
C5X 0.089(8) 0.101(13) 0.061(5) -0.022(10) -0.014(6) -0.007(11)
C1Y 0.124(14) 0.098(9) 0.076(10) 0.002(7) 0.051(12) 0.011(15)
C2Y 0.074(8) 0.119(15) 0.090(7) -0.031(12) 0.016(6) 0.002(12)
C3Y 0.103(14) 0.111(11) 0.115(12) -0.017(9) 0.031(9) 0.035(10)
C4Y 0.110(10) 0.122(12) 0.114(10) -0.026(9) 0.024(9) 0.019(12)
C5Y 0.117(11) 0.109(14) 0.065(6) -0.008(11) 0.006(7) 0.042(11)

loop_
_atom_type_symbol
_atom_type_description
_atom_type_scat_dispersion_real
_atom_type_scat_dispersion_imag
_atom_type_scat_source
C C 0.0181 0.0091 'International Tables Vol C Tables 4.2.6.8 and 6.1.1.4'
H H 0.0000 0.0000 'International Tables Vol C Tables 4.2.6.8 and 6.1.1.4'
N N 0.0311 0.0180 'International Tables Vol C Tables 4.2.6.8 and 6.1.1.4'
O O 0.0492 0.0322 'International Tables Vol C Tables 4.2.6.8 and 6.1.1.4'
F F 0.0727 0.0534 'International Tables Vol C Tables 4.2.6.8 and 6.1.1.4'
Fe Fe -1.1336 3.1974 'International Tables Vol C Tables 4.2.6.8 and 6.1.1.4'
Co Co -2.3653 3.6143 'International Tables Vol C Tables 4.2.6.8 and 6.1.1.4'

loop_
_geom_angle_atom_site_label_1
_geom_angle_atom_site_label_2
_geom_angle_atom_site_label_3
_geom_angle
_geom_angle_site_symmetry_1
_geom_angle_site_symmetry_3
_geom_angle_publ_flag
O4 Co O1 163.01(8) . . ?
O4 Co O3 87.43(8) . . ?
O1 Co O3 83.91(8) . . ?
O4 Co O2 81.23(8) . . ?
O1 Co O2 84.18(8) . . ?
O3 Co O2 90.07(8) . . ?
O4 Co O1R 97.26(7) . . ?
O1 Co O1R 97.90(7) . . ?
O3 Co O1R 94.00(7) . . ?
O2 Co O1R 175.60(8) . . ?
O4 Co O1R 92.63(7) . 3_656 ?
O1 Co O1R 98.78(7) . 3_656 ?
O3 Co O1R 168.41(7) . 3_656 ?
O2 Co O1R 101.40(7) . 3_656 ?
O1R Co O1R 74.48(7) . 3_656 ?
C2Y Fe C1Y 42.3(7) . . ?
C2Y Fe C5Y 68.6(9) . . ?
C1Y Fe C5Y 39.9(8) . . ?
C2Y Fe C12R 132.8(7) . . ?
C1Y Fe C12R 110.8(5) . . ?
C5Y Fe C12R 118.8(5) . . ?
C2Y Fe C4Y 69.0(9) . . ?
C1Y Fe C4Y 69.1(8) . . ?
C5Y Fe C4Y 41.1(7) . . ?
C12R Fe C4Y 149.4(7) . . ?
C2Y Fe C16R 111.6(6) . . ?
C1Y Fe C16R 122.9(7) . . ?
C5Y Fe C16R 155.0(7) . . ?
C12R Fe C16R 41.54(12) . . ?
C4Y Fe C16R 163.8(7) . . ?
C2Y Fe C13R 169.7(8) . . ?
C1Y Fe C13R 128.1(7) . . ?
C5Y Fe C13R 106.1(6) . . ?
C12R Fe C13R 41.08(12) . . ?
C4Y Fe C13R 113.3(7) . . ?
C16R Fe C13R 69.18(13) . . ?
C12R Fe C4X 171.6(6) . . ?
C16R Fe C4X 146.8(6) . . ?
C13R Fe C4X 135.5(7) . . ?
C12R Fe C5X 133.9(6) . . ?
C16R Fe C5X 173.6(6) . . ?
C13R Fe C5X 110.2(5) . . ?
C4X Fe C5X 37.7(7) . . ?
C2Y Fe C14R 149.6(8) . . ?
C1Y Fe C14R 163.8(8) . . ?
C5Y Fe C14R 125.2(9) . . ?
C12R Fe C14R 68.46(13) . . ?
C4Y Fe C14R 102.9(7) . . ?
C16R Fe C14R 68.04(15) . . ?
C13R Fe C14R 40.61(12) . . ?
C4X Fe C14R 113.9(8) . . ?
C5X Fe C14R 115.9(5) . . ?
C2Y Fe C3Y 42.4(10) . . ?
C1Y Fe C3Y 69.9(10) . . ?
C5Y Fe C3Y 67.1(8) . . ?
C12R Fe C3Y 172.0(7) . . ?
C4Y Fe C3Y 38.6(7) . . ?
C16R Fe C3Y 131.0(7) . . ?
C13R Fe C3Y 144.9(9) . . ?
C14R Fe C3Y 113.3(9) . . ?
C2Y Fe C15R 119.3(8) . . ?
C1Y Fe C15R 155.8(8) . . ?
C5Y Fe C15R 162.8(9) . . ?
C12R Fe C15R 68.48(13) . . ?
C4Y Fe C15R 124.6(7) . . ?
C16R Fe C15R 40.09(15) . . ?
C13R Fe C15R 68.33(13) . . ?
C4X Fe C15R 118.9(7) . . ?
C5X Fe C15R 146.1(6) . . ?
C14R Fe C15R 40.23(14) . . ?
C3Y Fe C15R 107.5(7) . . ?
C2 O1 Co 126.1(2) . . ?
C4 O2 Co 124.6(2) . . ?
F3B C1 F1B 110.3(12) . . ?
F1A C1 F3A 107.8(11) . . ?
F1A C1 F2A 109.9(15) . . ?
F3A C1 F2A 105.3(12) . . ?
F3B C1 F2B 104.6(16) . . ?
F1B C1 F2B 103.5(11) . . ?
F3B C1 C2 113.5(9) . . ?
F1B C1 C2 114.6(9) . . ?
F1A C1 C2 113.8(7) . . ?
F3A C1 C2 110.5(8) . . ?
F2A C1 C2 109.1(10) . . ?
F2B C1 C2 109.2(9) . . ?
O1 C2 C3 127.9(3) . . ?
O1 C2 C1 114.5(3) . . ?
C3 C2 C1 117.6(3) . . ?
C4 C3 C2 121.5(3) . . ?
O2 C4 C3 127.4(3) . . ?
O2 C4 C5 113.9(4) . . ?
C3 C4 C5 118.7(4) . . ?
F6B C5 F4B 105.9(17) . . ?
F6B C5 F5B 93.3(12) . . ?
F4B C5 F5B 113.2(16) . . ?
F6A C5 F5A 99.5(17) . . ?
F6A C5 F4A 125.0(10) . . ?
F5A C5 F4A 100.3(13) . . ?
F6B C5 C4 119.4(12) . . ?
F4B C5 C4 114.8(8) . . ?
F6A C5 C4 111.5(7) . . ?
F5B C5 C4 108.4(6) . . ?
F5A C5 C4 104.6(9) . . ?
F4A C5 C4 112.1(7) . . ?
C7 O3 Co 123.7(2) . . ?
C9 O4 Co 124.0(2) . . ?
F9B C6 F8B 109.4(16) . . ?
F8A C6 F9A 116.5(13) . . ?
F9B C6 F7B 112.6(13) . . ?
F8B C6 F7B 99.6(12) . . ?
F8A C6 F7A 102.3(12) . . ?
F9A C6 F7A 100.6(13) . . ?
F9B C6 C7 109.5(9) . . ?
F8B C6 C7 113.9(10) . . ?
F8A C6 C7 114.0(9) . . ?
F9A C6 C7 110.7(10) . . ?
F7B C6 C7 111.7(9) . . ?
F7A C6 C7 111.6(7) . . ?
O3 C7 C8 127.6(3) . . ?
O3 C7 C6 113.4(4) . . ?
C8 C7 C6 119.0(3) . . ?
C9 C8 C7 123.2(3) . . ?
O4 C9 C8 128.7(3) . . ?
O4 C9 C10 114.5(3) . . ?
C8 C9 C10 116.7(3) . . ?
F10B C10 F11B 113.4(12) . . ?
F10A C10 F11A 110.0(10) . . ?
F10B C10 F12B 104.2(11) . . ?
F11B C10 F12B 101.4(11) . . ?
F10A C10 F12A 104.3(9) . . ?
F11A C10 F12A 99.2(9) . . ?
F10A C10 C9 116.7(6) . . ?
F10B C10 C9 114.8(9) . . ?
F11B C10 C9 115.3(5) . . ?
F11A C10 C9 116.2(8) . . ?
F12B C10 C9 105.9(6) . . ?
F12A C10 C9 108.1(5) . . ?
N2R O1R Co 119.86(13) . . ?
N2R O1R Co 134.95(14) . 3_656 ?
Co O1R Co 104.07(7) . 3_656 ?
C11R N2R O1R 125.3(2) . . ?
C11R N2R C3R 111.3(2) . . ?
O1R N2R C3R 123.2(2) . . ?
N2R C3R C4R 112.5(2) . . ?
N2R C3R C5R 106.9(2) . . ?
C4R C3R C5R 110.3(3) . . ?
N2R C3R C6R 98.8(2) . . ?
C4R C3R C6R 114.3(2) . . ?
C5R C3R C6R 113.2(2) . . ?
N9R C6R C7R 106.9(3) . . ?
N9R C6R C8R 110.6(3) . . ?
C7R C6R C8R 111.1(3) . . ?
N9R C6R C3R 99.7(2) . . ?
C7R C6R C3R 113.7(2) . . ?
C8R C6R C3R 114.1(3) . . ?
O10R N9R C11R 124.6(3) . . ?
O10R N9R C6R 123.2(3) . . ?
C11R N9R C6R 110.1(2) . . ?
N2R C11R N9R 108.7(3) . . ?
N2R C11R C12R 128.0(2) . . ?
N9R C11R C12R 123.2(2) . . ?
C13R C12R C11R 127.3(3) . . ?
C13R C12R C16R 107.5(3) . . ?
C11R C12R C16R 124.9(3) . . ?
C13R C12R Fe 69.77(17) . . ?
C11R C12R Fe 120.7(2) . . ?
C16R C12R Fe 69.51(18) . . ?
C14R C13R C12R 107.6(3) . . ?
C14R C13R Fe 70.31(18) . . ?
C12R C13R Fe 69.15(16) . . ?
C15R C14R C13R 108.6(3) . . ?
C15R C14R Fe 70.2(2) . . ?
C13R C14R Fe 69.07(18) . . ?
C16R C15R C14R 108.5(3) . . ?
C16R C15R Fe 69.0(2) . . ?
C14R C15R Fe 69.6(2) . . ?
C15R C16R C12R 107.9(3) . . ?
C15R C16R Fe 70.9(2) . . ?
C12R C16R Fe 68.95(18) . . ?
C5X C1X C2X 102.9(18) . . ?
C5X C1X Fe 67.4(11) . . ?
C2X C1X Fe 71.1(11) . . ?
C3X C2X C1X 109(2) . . ?
C3X C2X Fe 69.9(11) . . ?
C1X C2X Fe 68.3(11) . . ?
C4X C3X C2X 105(2) . . ?
C4X C3X Fe 67.6(12) . . ?
C2X C3X Fe 70.3(10) . . ?
C5X C4X C3X 114.6(19) . . ?
C5X C4X Fe 71.3(10) . . ?
C3X C4X Fe 73.9(10) . . ?
C4X C5X C1X 108.5(15) . . ?
C4X C5X Fe 71.0(10) . . ?
C1X C5X Fe 70.5(10) . . ?
C5Y C1Y C2Y 106.7(16) . . ?
C5Y C1Y Fe 70.9(10) . . ?
C2Y C1Y Fe 67.8(11) . . ?
C1Y C2Y C3Y 107.3(17) . . ?
C1Y C2Y Fe 69.9(10) . . ?
C3Y C2Y Fe 72.8(13) . . ?
C4Y C3Y C2Y 107(2) . . ?
C4Y C3Y Fe 69.8(13) . . ?
C2Y C3Y Fe 64.9(12) . . ?
C3Y C4Y C5Y 108(3) . . ?
C3Y C4Y Fe 71.6(15) . . ?
C5Y C4Y Fe 68.1(12) . . ?
C1Y C5Y C4Y 110(2) . . ?
C1Y C5Y Fe 69.2(10) . . ?
C4Y C5Y Fe 70.8(12) . . ?

loop_
_geom_bond_atom_site_label_1
_geom_bond_atom_site_label_2
_geom_bond_distance
_geom_bond_site_symmetry_2
_geom_bond_publ_flag
Co O4 2.048(2) . ?
Co O1 2.067(2) . ?
Co O3 2.0757(19) . ?
Co O2 2.084(2) . ?
Co O1R 2.0953(16) . ?
Co O1R 2.1845(16) 3_656 ?
Fe C2Y 1.95(2) . ?
Fe C1Y 1.980(16) . ?
Fe C5Y 2.001(19) . ?
Fe C12R 2.025(3) . ?
Fe C4Y 2.037(19) . ?
Fe C16R 2.033(3) . ?
Fe C13R 2.033(3) . ?
Fe C4X 2.035(18) . ?
Fe C5X 2.039(15) . ?
Fe C14R 2.050(4) . ?
Fe C3Y 2.06(3) . ?
Fe C15R 2.058(4) . ?
O1 C2 1.250(3) . ?
O2 C4 1.258(4) . ?
C1 F3B 1.250(17) . ?
C1 F1B 1.272(11) . ?
C1 F1A 1.271(15) . ?
C1 F3A 1.314(13) . ?
C1 F2A 1.317(15) . ?
C1 F2B 1.34(2) . ?
C1 C2 1.537(5) . ?
C2 C3 1.384(4) . ?
C3 C4 1.383(5) . ?
C4 C5 1.527(5) . ?
C5 F6B 1.094(16) . ?
C5 F4B 1.206(19) . ?
C5 F6A 1.248(16) . ?
C5 F5B 1.380(13) . ?
C5 F5A 1.43(3) . ?
C5 F4A 1.445(15) . ?
O3 C7 1.253(4) . ?
O4 C9 1.250(4) . ?
C6 F9B 1.228(17) . ?
C6 F8B 1.29(2) . ?
C6 F8A 1.306(16) . ?
C6 F9A 1.31(2) . ?
C6 F7B 1.332(17) . ?
C6 F7A 1.361(15) . ?
C6 C7 1.535(5) . ?
C7 C8 1.391(5) . ?
C8 C9 1.366(5) . ?
C9 C10 1.520(5) . ?
C10 F10A 1.207(8) . ?
C10 F10B 1.231(13) . ?
C10 F11B 1.249(10) . ?
C10 F11A 1.272(12) . ?
C10 F12B 1.387(11) . ?
C10 F12A 1.403(11) . ?
O1R N2R 1.349(2) . ?
N2R C11R 1.323(3) . ?
N2R C3R 1.508(3) . ?
C3R C4R 1.512(4) . ?
C3R C5R 1.531(4) . ?
C3R C6R 1.549(4) . ?
C6R N9R 1.494(4) . ?
C6R C7R 1.520(4) . ?
C6R C8R 1.524(4) . ?
N9R O10R 1.301(5) . ?
N9R C11R 1.363(4) . ?
C11R C12R 1.435(4) . ?
C12R C13R 1.424(4) . ?
C12R C16R 1.439(4) . ?
C13R C14R 1.417(4) . ?
C14R C15R 1.412(5) . ?
C15R C16R 1.402(5) . ?
C1X C5X 1.48(3) . ?
C1X C2X 1.458(18) . ?
C2X C3X 1.44(2) . ?
C3X C4X 1.37(3) . ?
C4X C5X 1.31(2) . ?
C1Y C5Y 1.36(3) . ?
C1Y C2Y 1.42(2) . ?
C2Y C3Y 1.45(4) . ?
C3Y C4Y 1.35(3) . ?
C4Y C5Y 1.42(2) . ?
